data_7009768
loop_
_publ_author_name
'Mathur, Pradeep'
'Ahmed, Moawia O.'
'Dash, Aswini K.'
'Walawalkar, Mrinalini G.'
'Puranik, Vedavati G.'

_publ_section_title
;
 Coupling of co-ordinated acetylide ligands with and without CO on
 chalcogen-stabilised mixed-metal clusters. Synthesis and
 characterisation of [M2Fe3(L)2(CO)6(\m3-E)2{\m-CC(Ph)C(Ph)C}] and
 [M2Fe2(L)2(CO)4(\m3-E)2{\m-CC(Ph)(CO)C(Ph)C}]
 (L&#x2005;=&#x2005;\h5-C5Me5 or \h5-C5H5, M&#x2005;=&#x2005;Mo or W,
 E&#x2005;=&#x2005;S, Se or Te)
;
_journal_issue 17
_journal_name_full 'Journal of the Chemical Society, Dalton Transactions'
_journal_page_first 2916
_journal_paper_doi 10.1039/b003517n
_journal_year 2000
_chemical_formula_moiety C31H20Fe2O5S2W2
_chemical_formula_sum 'C15.5 H10 Fe O2.5 S W'
_chemical_formula_weight 507.99
_chemical_name_common 'Mixed metal cluster'
_chemical_name_systematic 'Metal acetylidine complex'
_space_group_IT_number 15
_symmetry_cell_setting monoclinic
_symmetry_space_group_name_Hall '-C 2yc'
_symmetry_space_group_name_H-M 'C 1 2/c 1'
_atom_sites_solution_hydrogens geom
_atom_sites_solution_primary direct
_atom_sites_solution_secondary difmap
_audit_creation_method SHELXL-97
_cell_angle_alpha 90.00
_cell_angle_beta 95.1950(9)
_cell_angle_gamma 90.00
_cell_formula_units_Z 8
_cell_length_a 15.0470(3)
_cell_length_b 9.50700(10)
_cell_length_c 20.4070(4)
_cell_measurement_temperature 293(2)
_cell_volume 2907.27(9)
_computing_cell_refinement 'DENZO-SMN (Nonius-Denzo Software)'
_computing_data_collection 'DENZO-SMN (Nonius-Denzo Software)'
_computing_data_reduction 'DENZO-SMN (Nonius-Denzo Software)'
_computing_molecular_graphics 'ZORTEP (Zsolnai, 1993)'
_computing_publication_material 'SHELXL-97 (Sheldrick, 1997)'
_computing_structure_refinement 'SHELXL-97 (Sheldrick, 1997)'
_computing_structure_solution 'SHELXS-93 (Sheldrick, 1990)'
_diffrn_ambient_temperature 293(2)
_diffrn_measured_fraction_theta_full 0.468
_diffrn_measured_fraction_theta_max 0.468
_diffrn_measurement_device_type 'Nonius Kappa CCD Diffractometer'
_diffrn_measurement_method 'combination of four set of frames'
_diffrn_radiation_monochromator graphite
_diffrn_radiation_source 'fine-focus sealed tube'
_diffrn_radiation_type MoK\a
_diffrn_radiation_wavelength 0.71070
_diffrn_reflns_av_R_equivalents 0.0000
_diffrn_reflns_av_sigmaI/netI 0.0171
_diffrn_reflns_limit_h_max 17
_diffrn_reflns_limit_h_min 0
_diffrn_reflns_limit_k_max 11
_diffrn_reflns_limit_k_min 0
_diffrn_reflns_limit_l_max 23
_diffrn_reflns_limit_l_min -24
_diffrn_reflns_number 3555
_diffrn_reflns_theta_full 24.74
_diffrn_reflns_theta_max 24.74
_diffrn_reflns_theta_min 3.52
_diffrn_standards_decay_% '< 4%'
_exptl_absorpt_coefficient_mu 9.050
_exptl_crystal_colour Red
_exptl_crystal_density_diffrn 2.321
_exptl_crystal_density_method 'not measured'
_exptl_crystal_description 'hexagonal plates'
_exptl_crystal_F_000 1912
_exptl_crystal_size_max '0.217 mm'
_exptl_crystal_size_mid '0.217 mm'
_exptl_crystal_size_min '0.023 mm'
_refine_diff_density_max 1.109
_refine_diff_density_min -0.689
_refine_diff_density_rms 0.102
_refine_ls_extinction_coef 0.00042(5)
_refine_ls_extinction_expression Fc^*^=kFc[1+0.001xFc^2^\l^3^/sin(2\q)]^-1/4^
_refine_ls_extinction_method SHELXL
_refine_ls_goodness_of_fit_ref 1.258
_refine_ls_hydrogen_treatment mixed
_refine_ls_matrix_type full
_refine_ls_number_parameters 192
_refine_ls_number_reflns 2484
_refine_ls_number_restraints 0
_refine_ls_restrained_S_all 1.258
_refine_ls_R_factor_all 0.0205
_refine_ls_R_factor_gt 0.0197
_refine_ls_shift/su_max 0.004
_refine_ls_shift/su_mean 0.001
_refine_ls_structure_factor_coef Fsqd
_refine_ls_weighting_details 'w=1/[\s^2^(Fo^2^)+(0.0169P)^2^+16.5829P] where P=(Fo^2^+2Fc^2^)/3'
_refine_ls_weighting_scheme calc
_refine_ls_wR_factor_gt 0.0506
_refine_ls_wR_factor_ref 0.0516
_reflns_number_gt 2449
_reflns_number_total 2484
_reflns_threshold_expression >2sigma(I)
_cod_data_source_file b003517n.txt
_cod_data_source_block 12
_cod_depositor_comments
;
The following automatic conversions were performed:
'_symmetry_cell_setting' value 'Monoclinic' changed to 'monoclinic'
according to '/home/saulius/struct/CIF-dictionaries/cif_core.dic'
dictionary named 'cif_core.dic' version 2.4.1 from 2010-06-29.

Automatic conversion script
Id: cif_fix_enum 1527 2010-12-29 10:47:43Z saulius 

The following automatic conversions were performed:

'_refine_ls_weighting_scheme' value 'calc
w=1/[\s^2^(Fo^2^)+(0.0169P)^2^+16.5829P] where P=(Fo^2^+2Fc^2^)/3'
was changed to 'calc'. New tag '_refine_ls_weighting_details' was
created. The value of the new tag was set to
'w=1/[\s^2^(Fo^2^)+(0.0169P)^2^+16.5829P] where P=(Fo^2^+2Fc^2^)/3'.

Automatic conversion script
Id: cif_fix_values 3143 2015-03-26 13:38:13Z robertas 
;
_cod_original_sg_symbol_H-M 'C 2/c'
_cod_original_formula_sum 'C15.50 H10 Fe O2.50 S W'
_cod_database_code 7009768

loop_
_symmetry_equiv_pos_as_xyz
'x, y, z'
'-x, y, -z+1/2'
'x+1/2, y+1/2, z'
'-x+1/2, y+1/2, -z+1/2'
'-x, -y, -z'
'x, -y, z-1/2'
'-x+1/2, -y+1/2, -z'
'x+1/2, -y+1/2, z-1/2'

loop_
_atom_site_label
_atom_site_type_symbol
_atom_site_fract_x
_atom_site_fract_y
_atom_site_fract_z
_atom_site_U_iso_or_equiv
_atom_site_adp_type
_atom_site_occupancy
_atom_site_calc_flag
_atom_site_refinement_flags
_atom_site_disorder_assembly
_atom_site_disorder_group
W W -0.006338(11) 0.062734(18) 0.180457(8) 0.02306(9) Uani 1 d . . .
Fe Fe 0.10901(4) 0.23942(6) 0.25492(3) 0.02362(15) Uani 1 d . . .
S S 0.11809(7) 0.00465(12) 0.25029(5) 0.0285(2) Uani 1 d . . .
O1 O 0.0000 0.6182(5) 0.2500 0.0547(15) Uani 1 d S . .
O2 O 0.2685(3) 0.2368(5) 0.3496(2) 0.0598(11) Uani 1 d . . .
O3 O 0.1898(3) 0.4051(5) 0.1553(2) 0.0575(11) Uani 1 d . . .
C1 C -0.0048(3) 0.2698(5) 0.1895(2) 0.0246(9) Uani 1 d . . .
C2 C 0.0436(3) 0.4021(5) 0.3049(2) 0.0257(9) Uani 1 d . . .
C3 C 0.0000 0.4905(7) 0.2500 0.0308(14) Uani 1 d S . .
C4 C 0.0962(3) 0.4695(5) 0.3619(2) 0.0290(10) Uani 1 d . . .
C5 C 0.1676(4) 0.5600(5) 0.3543(3) 0.0388(12) Uani 1 d . . .
C6 C 0.2173(4) 0.6127(6) 0.4090(3) 0.0498(14) Uani 1 d . . .
C7 C 0.1972(5) 0.5778(7) 0.4714(3) 0.0562(16) Uani 1 d . . .
C8 C 0.1259(5) 0.4927(7) 0.4797(3) 0.0584(16) Uani 1 d . . .
C9 C 0.0751(4) 0.4404(6) 0.4249(3) 0.0433(13) Uani 1 d . . .
C10 C 0.2061(3) 0.2392(5) 0.3136(2) 0.0360(11) Uani 1 d . . .
C11 C 0.1625(3) 0.3372(5) 0.1955(2) 0.0341(11) Uani 1 d . . .
C12 C -0.0088(5) -0.1385(6) 0.1132(3) 0.0503(15) Uani 1 d . . .
C13 C 0.0601(4) -0.0492(6) 0.0946(2) 0.0408(12) Uani 1 d . . .
C14 C 0.0200(4) 0.0737(6) 0.0683(2) 0.0398(12) Uani 1 d . . .
C15 C -0.0726(4) 0.0635(6) 0.0715(3) 0.0450(14) Uani 1 d . . .
C16 C -0.0907(4) -0.0664(7) 0.0987(3) 0.0519(16) Uani 1 d . . .
H5 H 0.8185 0.5871 0.1919 0.056 Uiso 1 d . . .
H6 H 0.7285 0.6749 0.0951 0.063 Uiso 1 d . . .
H7 H 0.7650 0.6165 -0.0114 0.070 Uiso 1 d . . .
H8 H 0.8906 0.4683 -0.0258 0.078 Uiso 1 d . . .
H9 H 0.9778 0.3798 0.0689 0.059 Uiso 1 d . . .
H12 H -0.0043 -0.2355 0.1330 0.067 Uiso 1 d . . .
H13 H 0.1315 -0.0697 0.1014 0.058 Uiso 1 d . . .
H14 H 0.0517 0.1566 0.0486 0.058 Uiso 1 d . . .
H15 H -0.1189 0.1368 0.0540 0.058 Uiso 1 d . . .
H16 H -0.1502 -0.1014 0.1070 0.066 Uiso 1 d . . .

loop_
_atom_site_aniso_label
_atom_site_aniso_U_11
_atom_site_aniso_U_22
_atom_site_aniso_U_33
_atom_site_aniso_U_23
_atom_site_aniso_U_13
_atom_site_aniso_U_12
W 0.02467(12) 0.02491(13) 0.01904(12) -0.00224(6) -0.00101(7) -0.00044(6)
Fe 0.0208(3) 0.0269(3) 0.0228(3) -0.0022(2) 0.0002(2) -0.0004(2)
S 0.0263(5) 0.0310(6) 0.0274(6) -0.0038(5) -0.0012(4) 0.0061(4)
O1 0.079(4) 0.024(3) 0.057(3) 0.000 -0.019(3) 0.000
O2 0.042(2) 0.061(3) 0.069(3) -0.005(2) -0.030(2) 0.0003(19)
O3 0.060(3) 0.063(3) 0.051(2) 0.013(2) 0.017(2) -0.017(2)
C1 0.019(2) 0.032(2) 0.023(2) -0.0016(17) 0.0015(16) -0.0032(16)
C2 0.030(2) 0.021(2) 0.026(2) -0.0022(17) 0.0017(18) -0.0013(18)
C3 0.036(3) 0.027(3) 0.029(3) 0.000 -0.002(3) 0.000
C4 0.031(2) 0.024(2) 0.032(2) -0.0043(18) -0.0018(19) 0.0033(18)
C5 0.037(3) 0.034(3) 0.044(3) -0.004(2) 0.000(2) -0.004(2)
C6 0.042(3) 0.033(3) 0.072(4) -0.012(3) -0.008(3) -0.008(2)
C7 0.067(4) 0.051(4) 0.046(4) -0.015(3) -0.021(3) -0.004(3)
C8 0.081(4) 0.062(4) 0.031(3) -0.013(3) -0.005(3) -0.011(4)
C9 0.052(3) 0.046(3) 0.031(3) -0.010(2) 0.003(2) -0.011(2)
C10 0.035(3) 0.034(3) 0.038(3) -0.002(2) -0.001(2) 0.000(2)
C11 0.027(2) 0.040(3) 0.035(3) -0.003(2) 0.0005(19) -0.004(2)
C12 0.083(4) 0.033(3) 0.035(3) -0.016(2) 0.006(3) -0.005(3)
C13 0.050(3) 0.050(3) 0.023(2) -0.011(2) 0.002(2) 0.012(2)
C14 0.055(3) 0.047(3) 0.017(2) -0.007(2) 0.002(2) -0.002(2)
C15 0.050(3) 0.060(4) 0.022(3) -0.012(2) -0.013(2) 0.010(3)
C16 0.051(3) 0.075(4) 0.029(3) -0.022(3) -0.002(2) -0.026(3)

loop_
_atom_type_symbol
_atom_type_description
_atom_type_scat_dispersion_real
_atom_type_scat_dispersion_imag
_atom_type_scat_source
C C 0.0033 0.0016 'International Tables Vol C Tables 4.2.6.8 and 6.1.1.4'
H H 0.0000 0.0000 'International Tables Vol C Tables 4.2.6.8 and 6.1.1.4'
O O 0.0106 0.0060 'International Tables Vol C Tables 4.2.6.8 and 6.1.1.4'
Fe Fe 0.3463 0.8444 'International Tables Vol C Tables 4.2.6.8 and 6.1.1.4'
W W -0.8490 6.8722 'International Tables Vol C Tables 4.2.6.8 and 6.1.1.4'
S S 0.1246 0.1234 'International Tables Vol C Tables 4.2.6.8 and 6.1.1.4'

loop_
_geom_angle_atom_site_label_1
_geom_angle_atom_site_label_2
_geom_angle_atom_site_label_3
_geom_angle
_geom_angle_site_symmetry_1
_geom_angle_site_symmetry_3
_geom_angle_publ_flag
C1 W S 100.26(12) . . ?
C1 W C16 126.0(2) . . ?
S W C16 131.89(18) . . ?
C1 W C13 121.21(18) . . ?
S W C13 88.63(13) . . ?
C16 W C13 58.2(2) . . ?
C1 W C12 149.69(19) . . ?
S W C12 97.70(16) . . ?
C16 W C12 35.1(2) . . ?
C13 W C12 35.1(2) . . ?
C1 W C15 94.88(18) . . ?
S W C15 146.35(14) . . ?
C16 W C15 34.4(2) . . ?
C13 W C15 57.94(19) . . ?
C12 W C15 57.9(2) . . ?
C1 W S 100.40(12) . 2 ?
S W S 98.98(4) . 2 ?
C16 W S 86.24(15) . 2 ?
C13 W S 135.69(15) . 2 ?
C12 W S 100.65(16) . 2 ?
C15 W S 107.63(16) . 2 ?
C1 W C14 92.56(17) . . ?
S W C14 114.21(14) . . ?
C16 W C14 57.4(2) . . ?
C13 W C14 34.58(18) . . ?
C12 W C14 57.69(19) . . ?
C15 W C14 34.7(2) . . ?
S W C14 141.54(14) 2 . ?
C1 W Fe 48.61(11) . 2 ?
S W Fe 108.29(3) . 2 ?
C16 W Fe 112.01(16) . 2 ?
C13 W Fe 160.97(13) . 2 ?
C12 W Fe 144.09(17) . 2 ?
C15 W Fe 104.29(14) . 2 ?
S W Fe 51.93(3) 2 2 ?
C14 W Fe 126.79(14) . 2 ?
C1 W Fe 48.95(12) . . ?
S W Fe 51.31(3) . . ?
C16 W Fe 168.08(15) . . ?
C13 W Fe 113.35(14) . . ?
C12 W Fe 142.12(17) . . ?
C15 W Fe 135.04(16) . . ?
S W Fe 105.00(3) 2 . ?
C14 W Fe 110.70(13) . . ?
Fe W Fe 73.32(2) 2 . ?
C1 W W 84.69(12) . 2 ?
S W W 53.47(3) . 2 ?
C16 W W 134.11(15) . 2 ?
C13 W W 138.95(13) . 2 ?
C12 W W 125.56(14) . 2 ?
C15 W W 158.89(15) . 2 ?
S W W 52.07(3) 2 2 ?
C14 W W 166.28(14) . 2 ?
Fe W W 60.011(13) 2 2 ?
Fe W W 57.797(13) . 2 ?
C11 Fe C10 93.7(2) . . ?
C11 Fe C1 136.4(2) . 2 ?
C10 Fe C1 104.4(2) . 2 ?
C11 Fe C1 83.49(19) . . ?
C10 Fe C1 172.0(2) . . ?
C1 Fe C1 73.12(18) 2 . ?
C11 Fe C2 101.7(2) . . ?
C10 Fe C2 93.7(2) . . ?
C1 Fe C2 38.91(17) 2 . ?
C1 Fe C2 79.59(17) . . ?
C11 Fe S 117.35(17) . . ?
C10 Fe S 88.74(16) . . ?
C1 Fe S 102.59(14) 2 . ?
C1 Fe S 99.23(13) . . ?
C2 Fe S 140.61(12) . . ?
C11 Fe W 166.23(15) . 2 ?
C10 Fe W 98.03(16) . 2 ?
C1 Fe W 46.72(13) 2 2 ?
C1 Fe W 85.80(12) . 2 ?
C2 Fe W 84.77(12) . 2 ?
S Fe W 56.03(3) . 2 ?
C11 Fe W 104.04(15) . . ?
C10 Fe W 142.53(16) . . ?
C1 Fe W 85.18(12) 2 . ?
C1 Fe W 45.41(13) . . ?
C2 Fe W 114.03(12) . . ?
S Fe W 53.81(3) . . ?
W Fe W 62.193(14) 2 . ?
Fe S W 74.87(4) . . ?
Fe S W 72.04(4) . 2 ?
W S W 74.46(3) . 2 ?
C2 C1 W 154.6(3) 2 . ?
C2 C1 Fe 74.5(2) 2 2 ?
W C1 Fe 84.67(16) . 2 ?
C2 C1 Fe 113.3(3) 2 . ?
W C1 Fe 85.64(17) . . ?
Fe C1 Fe 104.55(18) 2 . ?
C1 C2 C4 121.3(4) 2 . ?
C1 C2 C3 114.1(4) 2 . ?
C4 C2 C3 120.4(4) . . ?
C1 C2 Fe 66.6(2) 2 . ?
C4 C2 Fe 116.6(3) . . ?
C3 C2 Fe 103.7(3) . . ?
O1 C3 C2 124.0(3) . 2 ?
O1 C3 C2 124.0(3) . . ?
C2 C3 C2 112.0(5) 2 . ?
C9 C4 C5 118.2(5) . . ?
C9 C4 C2 119.3(4) . . ?
C5 C4 C2 122.5(4) . . ?
C6 C5 C4 120.0(5) . . ?
C7 C6 C5 120.7(5) . . ?
C8 C7 C6 120.0(5) . . ?
C7 C8 C9 119.6(6) . . ?
C4 C9 C8 121.4(5) . . ?
O2 C10 Fe 178.2(5) . . ?
O3 C11 Fe 174.0(5) . . ?
C13 C12 C16 107.3(5) . . ?
C13 C12 W 72.3(3) . . ?
C16 C12 W 72.3(3) . . ?
C13 C12 H12 129.2(6) . . ?
C16 C12 H12 123.5(6) . . ?
W C12 H12 120.9(4) . . ?
C14 C13 C12 107.6(5) . . ?
C14 C13 W 73.1(3) . . ?
C12 C13 W 72.6(3) . . ?
C14 C13 H13 125.7(5) . . ?
C12 C13 H13 126.6(5) . . ?
W C13 H13 117.9(3) . . ?
C13 C14 C15 108.7(5) . . ?
C13 C14 W 72.3(3) . . ?
C15 C14 W 72.4(3) . . ?
C13 C14 H14 126.5(6) . . ?
C15 C14 H14 124.8(5) . . ?
W C14 H14 122.7(3) . . ?
C16 C15 C14 108.1(5) . . ?
C16 C15 W 72.6(3) . . ?
C14 C15 W 72.9(3) . . ?
C16 C15 H15 126.2(6) . . ?
C14 C15 H15 125.6(6) . . ?
W C15 H15 123.2(4) . . ?
C15 C16 C12 108.3(5) . . ?
C15 C16 W 73.0(3) . . ?
C12 C16 W 72.5(3) . . ?
C15 C16 H16 125.7(7) . . ?
C12 C16 H16 125.9(7) . . ?
W C16 H16 119.7(4) . . ?

loop_
_geom_bond_atom_site_label_1
_geom_bond_atom_site_label_2
_geom_bond_distance
_geom_bond_site_symmetry_2
_geom_bond_publ_flag
W C1 1.978(5) . ?
W S 2.3148(11) . ?
W C16 2.350(5) . ?
W C13 2.349(5) . ?
W C12 2.352(5) . ?
W C15 2.354(5) . ?
W S 2.3580(11) 2 ?
W C14 2.360(5) . ?
W Fe 2.7048(6) 2 ?
W Fe 2.7686(6) . ?
W W 2.8274(3) 2 ?
Fe C11 1.778(5) . ?
Fe C10 1.803(5) . ?
Fe C1 2.038(4) 2 ?
Fe C1 2.094(4) . ?
Fe C2 2.140(4) . ?
Fe S 2.2386(13) . ?
Fe W 2.7048(6) 2 ?
S W 2.3580(11) 2 ?
O1 C3 1.214(9) . ?
O2 C10 1.139(6) . ?
O3 C11 1.148(6) . ?
C1 C2 1.395(6) 2 ?
C1 Fe 2.038(4) 2 ?
C2 C1 1.395(6) 2 ?
C2 C4 1.492(6) . ?
C2 C3 1.503(6) . ?
C3 C2 1.503(6) 2 ?
C4 C9 1.380(7) . ?
C4 C5 1.395(7) . ?
C5 C6 1.380(8) . ?
C6 C7 1.376(9) . ?
C7 C8 1.366(10) . ?
C8 C9 1.389(8) . ?
C12 C13 1.417(8) . ?
C12 C16 1.419(9) . ?
C12 H12 1.007(6) . ?
C13 C14 1.399(8) . ?
C13 H13 1.089(6) . ?
C14 C15 1.404(8) . ?
C14 H14 1.023(5) . ?
C15 C16 1.391(9) . ?
C15 H15 1.026(5) . ?
C16 H16 0.984(6) . ?
